data_1523622
loop_
_publ_author_name
'Fischer, P.'
'Haelg, W.'
'Schlapbach, L.'
'Yvon, K.'

_publ_section_title
;
 Neutron and X-ray diffraction investigation of deuterium storage in La7
 Ni3
;
_journal_name_full 'Journal of the Less-Common Metals'
_journal_page_first 1
_journal_page_last 9
_journal_volume 60
_journal_year 1978
_chemical_formula_sum 'La7 Ni3'
_space_group_IT_number 186
_symmetry_space_group_name_Hall 'P 6c -2c'
_symmetry_space_group_name_H-M 'P 63 m c'
_cell_angle_alpha 90
_cell_angle_beta 90
_cell_angle_gamma 120
_cell_formula_units_Z 2
_cell_length_a 10.14
_cell_length_b 10.14
_cell_length_c 6.475
_cell_volume 576.562
_citation_journal_id_ASTM JCOMAH
_cod_data_source_file Fischer_JCOMAH_1978_912.cif
_cod_data_source_block La7Ni3
_cod_original_cell_volume 576.5624
_cod_database_code 1523622

loop_
_symmetry_equiv_pos_as_xyz
x,y,z
x-y,x,z+1/2
-y,x-y,z
-x,-y,z+1/2
-x+y,-x,z
y,-x+y,z+1/2
y,x,z+1/2
-x+y,y,z
-x,-x+y,z+1/2
-y,-x,z
x-y,-y,z+1/2
x,x-y,z

loop_
_atom_site_label
_atom_site_type_symbol
_atom_site_fract_x
_atom_site_fract_y
_atom_site_fract_z
_atom_site_occupancy
_atom_site_U_iso_or_equiv
La1 La 0.3333 0.6667 0.788 1 0.0
La3 La 0.5393 0.4607 0.8126 1 0.0
La2 La 0.1254 0.8746 0 1 0.0
Ni1 Ni 0.8115 0.1885 0.06 1 0.0
